data_7700085
loop_
_publ_author_name
'Li, Zhongjing'
'Yokley, Timothy W.'
'Tran, Sheila L.'
'Zong, Jie'
'Schley, Nathan D.'
'Brewster, Timothy P.'

_publ_section_title
;
 Synthesis and characterization of rhodium-aluminum heterobimetallic
 complexes tethered by a 1,3-bis(diphenylphosphino)-2-propanoxy group.
;
_journal_issue 24
_journal_name_full 'Dalton transactions (Cambridge, England : 2003)'
_journal_page_first 8782
_journal_page_last 8790
_journal_paper_doi 10.1039/c9dt00938h
_journal_volume 48
_journal_year 2019
_chemical_formula_moiety 'C54 H52 P4 Rh, 2(C H Cl3), Cl'
_chemical_formula_sum 'C56 H54 Cl7 P4 Rh'
_chemical_formula_weight 1201.93
_space_group_crystal_system triclinic
_space_group_IT_number 2
_space_group_name_Hall '-P 1'
_space_group_name_H-M_alt 'P -1'
_symmetry_space_group_name_Hall '-P 1'
_symmetry_space_group_name_H-M 'P -1'
_atom_sites_solution_hydrogens geom
_atom_sites_solution_primary dual
_audit_creation_date 2019-02-09
_audit_creation_method
;
Olex2 1.2
(compiled 2018.05.29 svn.r3508 for OlexSys, GUI svn.r5506)
;
_audit_update_record
;
2019-04-22 deposited with the CCDC.    2019-05-14 downloaded from the CCDC.
;
_cell_angle_alpha 88.981(3)
_cell_angle_beta 77.421(3)
_cell_angle_gamma 69.857(3)
_cell_formula_units_Z 2
_cell_length_a 11.0851(4)
_cell_length_b 12.1298(4)
_cell_length_c 21.8397(7)
_cell_measurement_reflns_used 18893
_cell_measurement_temperature 100.00(10)
_cell_measurement_theta_max 29.3420
_cell_measurement_theta_min 3.0740
_cell_volume 2685.53(17)
_computing_cell_refinement 'CrysAlisPro 1.171.38.46 (Rigaku OD, 2015)'
_computing_data_collection 'CrysAlisPro 1.171.38.46 (Rigaku OD, 2015)'
_computing_data_reduction 'CrysAlisPro 1.171.38.46 (Rigaku OD, 2015)'
_computing_molecular_graphics 'Olex2 (Dolomanov et al., 2009)'
_computing_publication_material 'Olex2 (Dolomanov et al., 2009)'
_computing_structure_refinement 'ShelXL (Sheldrick, 2015)'
_computing_structure_solution 'ShelXT (Sheldrick, 2015)'
_diffrn_ambient_environment N~2~
_diffrn_ambient_temperature 100.00(10)
_diffrn_detector 'CCD plate'
_diffrn_detector_area_resol_mean 8.1506
_diffrn_detector_type EosS2
_diffrn_measured_fraction_theta_full 0.999
_diffrn_measured_fraction_theta_max 0.884
_diffrn_measurement_details
;
List of Runs (angles in degrees, time in seconds):

  # Type    Start    End  Width  t~exp~   \w     \q     \k     \f   Frames
#--------------------------------------------------------------------------
  1  \w      1.00  85.00   1.00    2.00    --   17.65  57.00-180.00   84
  2  \w     -9.00  85.00   1.00    2.00    --   17.65  77.00  30.00   94
  3  \w     -9.00  85.00   1.00    2.00    --   17.65  77.00 -90.00   94
  4  \w     -1.00  87.00   1.00    2.00    --   17.65  38.00-150.00   88
  5  \w    -20.00  57.00   1.00    2.00    --   17.65 -99.00 120.00   77
  6  \w     35.00  90.00   1.00    2.00    --   17.65 178.00 120.00   55
  7  \w      1.00  85.00   1.00    2.00    --   17.65  57.00   0.00   84
  8  \w    -51.00  37.00   1.00    2.00    --   17.65 -38.00  30.00   88
  9  \w    -20.00  57.00   1.00    2.00    --   17.65 -99.00 -90.00   77
 10  \w    -37.00  35.00   1.00    2.00    --  -17.73  38.00 -60.00   72
;
_diffrn_measurement_device 'four-circle diffractometer'
_diffrn_measurement_device_type 'SuperNova, Dual, Cu at zero, EosS2'
_diffrn_measurement_method '\w scans'
_diffrn_orient_matrix_type 'CrysAlisPro convention (1999,Acta A55,543-557)'
_diffrn_orient_matrix_UB_11 0.0018706000
_diffrn_orient_matrix_UB_12 -0.0195841000
_diffrn_orient_matrix_UB_13 -0.0307165000
_diffrn_orient_matrix_UB_21 0.0318363000
_diffrn_orient_matrix_UB_22 0.0395678000
_diffrn_orient_matrix_UB_23 -0.0129349000
_diffrn_orient_matrix_UB_31 0.0622654000
_diffrn_orient_matrix_UB_32 -0.0441084000
_diffrn_orient_matrix_UB_33 -0.0009105000
_diffrn_radiation_monochromator mirror
_diffrn_radiation_probe x-ray
_diffrn_radiation_type MoK\a
_diffrn_radiation_wavelength 0.71073
_diffrn_reflns_av_R_equivalents 0.0484
_diffrn_reflns_av_unetI/netI 0.0520
_diffrn_reflns_Laue_measured_fraction_full 0.999
_diffrn_reflns_Laue_measured_fraction_max 0.884
_diffrn_reflns_limit_h_max 14
_diffrn_reflns_limit_h_min -15
_diffrn_reflns_limit_k_max 16
_diffrn_reflns_limit_k_min -16
_diffrn_reflns_limit_l_max 30
_diffrn_reflns_limit_l_min -29
_diffrn_reflns_number 50653
_diffrn_reflns_point_group_measured_fraction_full 0.999
_diffrn_reflns_point_group_measured_fraction_max 0.884
_diffrn_reflns_theta_full 25.242
_diffrn_reflns_theta_max 29.967
_diffrn_reflns_theta_min 2.412
_diffrn_source 'micro-focus sealed X-ray tube'
_diffrn_source_type 'SuperNova (Mo) X-ray Source'
_exptl_absorpt_coefficient_mu 0.823
_exptl_absorpt_correction_T_max 1.000
_exptl_absorpt_correction_T_min 0.206
_exptl_absorpt_correction_type gaussian
_exptl_absorpt_process_details
;
CrysAlisPro 1.171.38.46 (Rigaku Oxford Diffraction, 2015)
Numerical absorption correction based on gaussian integration over
            a multifaceted crystal model
Empirical absorption correction using spherical harmonics,
 implemented in SCALE3 ABSPACK scaling algorithm.
;
_exptl_crystal_colour yellow
_exptl_crystal_colour_primary yellow
_exptl_crystal_density_diffrn 1.486
_exptl_crystal_description block
_exptl_crystal_F_000 1228
_exptl_crystal_size_max 0.407
_exptl_crystal_size_mid 0.312
_exptl_crystal_size_min 0.209
_refine_diff_density_max 1.254
_refine_diff_density_min -1.278
_refine_diff_density_rms 0.093
_refine_ls_extinction_method none
_refine_ls_goodness_of_fit_ref 1.035
_refine_ls_hydrogen_treatment constr
_refine_ls_matrix_type full
_refine_ls_number_parameters 613
_refine_ls_number_reflns 13809
_refine_ls_number_restraints 0
_refine_ls_restrained_S_all 1.035
_refine_ls_R_factor_all 0.0528
_refine_ls_R_factor_gt 0.0417
_refine_ls_shift/su_max 0.001
_refine_ls_shift/su_mean 0.000
_refine_ls_structure_factor_coef Fsqd
_refine_ls_weighting_details 'w=1/[\s^2^(Fo^2^)+(0.0282P)^2^+3.0572P] where P=(Fo^2^+2Fc^2^)/3'
_refine_ls_weighting_scheme calc
_refine_ls_wR_factor_gt 0.0856
_refine_ls_wR_factor_ref 0.0920
_reflns_Friedel_coverage 0.000
_reflns_number_gt 11595
_reflns_number_total 13809
_reflns_threshold_expression 'I > 2\s(I)'
_cod_data_source_file c9dt00938h2.cif
_cod_data_source_block z1dppe
_cod_depositor_comments 'Adding full bibliography for 7700084--7700086.cif.'
_cod_original_cell_volume 2685.52(16)
_cod_database_code 7700085
_shelx_shelxl_version_number 2018/1
_chemical_oxdiff_formula C56H54Cl7P4Rh
_shelx_space_group_comment
;
The symmetry employed for this shelxl refinement is uniquely defined
by the following loop, which should always be used as a source of
symmetry information in preference to the above space-group names.
They are only intended as comments.
;
_reflns_odcompleteness_completeness 99.92
_reflns_odcompleteness_iscentric 1
_reflns_odcompleteness_theta 27.04
_olex2_refinement_description
;
1. Fixed Uiso
 At 1.2 times of:
  All C(H) groups, All C(H,H) groups
2.a Ternary CH refined with riding coordinates:
 C29(H29), C28(H28)
2.b Secondary CH2 refined with riding coordinates:
 C13(H13A,H13B), C13B(H13C,H13D), C14(H14A,H14B), C14B(H14C,H14D), C15(H15A,
 H15B), C15B(H15C,H15D)
2.c Aromatic/amide H refined with riding coordinates:
 C2(H2), C2B(H2B), C3(H3), C3B(H3B), C4(H4), C4B(H4B), C5(H5), C5B(H5B),
 C6(H6), C6B(H6B), C8(H8), C8B(H8B), C9(H9), C9B(H9B), C10(H10), C10B(H10B),
 C11(H11), C11B(H11B), C12(H12), C12B(H12B), C17(H17), C17B(H17B), C18(H18),
 C18B(H18B), C19(H19), C19B(H19B), C20(H20), C20B(H20B), C21(H21), C21B(H21B),
 C23(H23), C23B(H23B), C24(H24), C24B(H24B), C25(H25), C25B(H25B), C26(H26),
 C26B(H26B), C27(H27), C27B(H27B)
;
_olex2_date_sample_data_collection 2019-02-09
_olex2_exptl_crystal_mounting_method 'mounted in a polyimide loop'
_olex2_submission_special_instructions 'No special instructions were received'
_oxdiff_exptl_absorpt_empirical_details
;
Empirical correction (ABSPACK) includes:
- Absorption correction using spherical harmonics
- Frame scaling
;
_oxdiff_exptl_absorpt_empirical_full_max 1.571
_oxdiff_exptl_absorpt_empirical_full_min 0.695

loop_
_space_group_symop_operation_xyz
'x, y, z'
'-x, -y, -z'

loop_
_atom_site_label
_atom_site_type_symbol
_atom_site_fract_x
_atom_site_fract_y
_atom_site_fract_z
_atom_site_U_iso_or_equiv
_atom_site_adp_type
_atom_site_occupancy
_atom_site_site_symmetry_order
_atom_site_calc_flag
_atom_site_refinement_flags_posn
Rh1 Rh 0.25485(2) 0.25957(2) 0.74391(2) 0.00834(5) Uani 1 1 d .
P1 P 0.16368(6) 0.32399(5) 0.84970(3) 0.01048(12) Uani 1 1 d .
P1B P 0.45590(6) 0.28158(5) 0.74607(3) 0.00954(12) Uani 1 1 d .
P2 P 0.05399(6) 0.24000(5) 0.74082(3) 0.01040(12) Uani 1 1 d .
P2B P 0.34676(6) 0.18945(5) 0.63837(3) 0.01002(12) Uani 1 1 d .
C1 C 0.2174(2) 0.4209(2) 0.89317(10) 0.0117(4) Uani 1 1 d .
C1B C 0.5105(2) 0.27119(19) 0.82055(10) 0.0105(4) Uani 1 1 d .
C2 C 0.2021(2) 0.5341(2) 0.87342(11) 0.0160(5) Uani 1 1 d .
H2 H 0.174369 0.555795 0.836327 0.019 Uiso 1 1 calc R
C2B C 0.5364(2) 0.1634(2) 0.84843(11) 0.0141(5) Uani 1 1 d .
H2B H 0.521566 0.101717 0.830429 0.017 Uiso 1 1 calc R
C3 C 0.2277(2) 0.6151(2) 0.90857(12) 0.0192(5) Uani 1 1 d .
H3 H 0.219275 0.689598 0.894453 0.023 Uiso 1 1 calc R
C3B C 0.5842(2) 0.1479(2) 0.90292(12) 0.0181(5) Uani 1 1 d .
H3B H 0.601720 0.075818 0.921102 0.022 Uiso 1 1 calc R
C4 C 0.2660(2) 0.5836(2) 0.96481(12) 0.0201(5) Uani 1 1 d .
H4 H 0.281070 0.637855 0.988941 0.024 Uiso 1 1 calc R
C4B C 0.6059(2) 0.2399(2) 0.93035(11) 0.0175(5) Uani 1 1 d .
H4B H 0.637464 0.229565 0.966931 0.021 Uiso 1 1 calc R
C5 C 0.2817(2) 0.4715(2) 0.98498(11) 0.0187(5) Uani 1 1 d .
H5 H 0.308160 0.450362 1.022396 0.022 Uiso 1 1 calc R
C5B C 0.5801(2) 0.3476(2) 0.90283(11) 0.0142(5) Uani 1 1 d .
H5B H 0.594034 0.409457 0.921177 0.017 Uiso 1 1 calc R
C6 C 0.2578(2) 0.3902(2) 0.94923(11) 0.0150(5) Uani 1 1 d .
H6 H 0.268828 0.314983 0.962896 0.018 Uiso 1 1 calc R
C6B C 0.5334(2) 0.3629(2) 0.84788(10) 0.0121(4) Uani 1 1 d .
H6B H 0.517380 0.434628 0.829342 0.015 Uiso 1 1 calc R
C7 C 0.1630(2) 0.2061(2) 0.90310(11) 0.0131(5) Uani 1 1 d .
C7B C 0.4678(2) 0.4220(2) 0.71907(10) 0.0139(5) Uani 1 1 d .
C8 C 0.2545(2) 0.0935(2) 0.88622(12) 0.0172(5) Uani 1 1 d .
H8 H 0.314766 0.078531 0.847659 0.021 Uiso 1 1 calc R
C8B C 0.3523(3) 0.5170(2) 0.72096(11) 0.0180(5) Uani 1 1 d .
H8B H 0.271750 0.505365 0.730328 0.022 Uiso 1 1 calc R
C9 C 0.2569(3) 0.0026(2) 0.92661(13) 0.0243(6) Uani 1 1 d .
H9 H 0.318669 -0.072408 0.914842 0.029 Uiso 1 1 calc R
C9B C 0.3554(3) 0.6290(2) 0.70906(13) 0.0259(6) Uani 1 1 d .
H9B H 0.277286 0.691757 0.710487 0.031 Uiso 1 1 calc R
C10 C 0.1674(3) 0.0239(3) 0.98434(14) 0.0282(6) Uani 1 1 d .
H10 H 0.169110 -0.036646 1.011280 0.034 Uiso 1 1 calc R
C10B C 0.4753(3) 0.6470(2) 0.69503(13) 0.0302(7) Uani 1 1 d .
H10B H 0.477534 0.722387 0.688725 0.036 Uiso 1 1 calc R
C11 C 0.0754(3) 0.1358(3) 1.00151(13) 0.0267(6) Uani 1 1 d .
H11 H 0.015026 0.150299 1.039991 0.032 Uiso 1 1 calc R
C11B C 0.5916(3) 0.5523(3) 0.69047(13) 0.0307(7) Uani 1 1 d .
H11B H 0.672125 0.563793 0.679590 0.037 Uiso 1 1 calc R
C12 C 0.0732(3) 0.2260(2) 0.96172(12) 0.0202(5) Uani 1 1 d .
H12 H 0.011378 0.300827 0.973835 0.024 Uiso 1 1 calc R
C12B C 0.5886(3) 0.4403(2) 0.70206(12) 0.0216(5) Uani 1 1 d .
H12B H 0.667057 0.377017 0.698516 0.026 Uiso 1 1 calc R
C13 C -0.0104(2) 0.4223(2) 0.86791(11) 0.0145(5) Uani 1 1 d .
H13A H -0.035303 0.447264 0.912218 0.017 Uiso 1 1 calc R
H13B H -0.016915 0.491983 0.844464 0.017 Uiso 1 1 calc R
C13B C 0.6091(2) 0.1723(2) 0.70072(11) 0.0138(5) Uani 1 1 d .
H13C H 0.682809 0.194644 0.705371 0.017 Uiso 1 1 calc R
H13D H 0.620090 0.096698 0.718729 0.017 Uiso 1 1 calc R
C14 C -0.1104(2) 0.3719(2) 0.85397(11) 0.0171(5) Uani 1 1 d .
H14A H -0.198580 0.424787 0.872977 0.020 Uiso 1 1 calc R
H14B H -0.097768 0.297002 0.872954 0.020 Uiso 1 1 calc R
C14B C 0.6152(2) 0.1577(2) 0.63096(11) 0.0159(5) Uani 1 1 d .
H14C H 0.704740 0.111731 0.609527 0.019 Uiso 1 1 calc R
H14D H 0.592036 0.234483 0.613689 0.019 Uiso 1 1 calc R
C15 C -0.0985(2) 0.3540(2) 0.78383(11) 0.0152(5) Uani 1 1 d .
H15A H -0.105043 0.428153 0.764890 0.018 Uiso 1 1 calc R
H15B H -0.173033 0.333918 0.778156 0.018 Uiso 1 1 calc R
C15B C 0.5222(2) 0.0971(2) 0.61883(11) 0.0133(5) Uani 1 1 d .
H15C H 0.534305 0.027944 0.643153 0.016 Uiso 1 1 calc R
H15D H 0.546745 0.070537 0.574748 0.016 Uiso 1 1 calc R
C16 C 0.0023(2) 0.2488(2) 0.66576(10) 0.0115(4) Uani 1 1 d .
C16B C 0.2929(2) 0.0853(2) 0.60093(10) 0.0121(4) Uani 1 1 d .
C17 C -0.0293(2) 0.1596(2) 0.64085(11) 0.0137(5) Uani 1 1 d .
H17 H -0.022423 0.091028 0.661773 0.016 Uiso 1 1 calc R
C17B C 0.2473(2) 0.1069(2) 0.54575(11) 0.0152(5) Uani 1 1 d .
H17B H 0.236140 0.179223 0.528201 0.018 Uiso 1 1 calc R
C18 C -0.0711(2) 0.1739(2) 0.58440(11) 0.0176(5) Uani 1 1 d .
H18 H -0.090204 0.113703 0.567465 0.021 Uiso 1 1 calc R
C18B C 0.2184(2) 0.0207(2) 0.51671(11) 0.0185(5) Uani 1 1 d .
H18B H 0.188634 0.035491 0.479687 0.022 Uiso 1 1 calc R
C19 C -0.0843(2) 0.2762(2) 0.55338(12) 0.0198(5) Uani 1 1 d .
H19 H -0.112738 0.284919 0.515948 0.024 Uiso 1 1 calc R
C19B C 0.2337(2) -0.0870(2) 0.54269(12) 0.0202(5) Uani 1 1 d .
H19B H 0.213822 -0.144134 0.523317 0.024 Uiso 1 1 calc R
C20 C -0.0551(3) 0.3661(2) 0.57831(12) 0.0212(5) Uani 1 1 d .
H20 H -0.064552 0.435453 0.557867 0.025 Uiso 1 1 calc R
C20B C 0.2790(2) -0.1093(2) 0.59783(12) 0.0199(5) Uani 1 1 d .
H20B H 0.288666 -0.181263 0.615572 0.024 Uiso 1 1 calc R
C21 C -0.0114(2) 0.3516(2) 0.63411(12) 0.0175(5) Uani 1 1 d .
H21 H 0.008906 0.411553 0.650492 0.021 Uiso 1 1 calc R
C21B C 0.3097(2) -0.0241(2) 0.62647(11) 0.0155(5) Uani 1 1 d .
H21B H 0.341692 -0.039976 0.662869 0.019 Uiso 1 1 calc R
C22 C 0.0375(2) 0.1034(2) 0.77195(11) 0.0130(5) Uani 1 1 d .
C22B C 0.3435(2) 0.3040(2) 0.58180(11) 0.0138(5) Uani 1 1 d .
C23 C -0.0838(2) 0.0869(2) 0.79024(12) 0.0179(5) Uani 1 1 d .
H23 H -0.161250 0.147958 0.788204 0.021 Uiso 1 1 calc R
C23B C 0.4192(2) 0.2776(2) 0.52022(12) 0.0195(5) Uani 1 1 d .
H23B H 0.470220 0.199976 0.506634 0.023 Uiso 1 1 calc R
C24 C -0.0887(3) -0.0205(2) 0.81144(13) 0.0243(6) Uani 1 1 d .
H24 H -0.169514 -0.031356 0.823110 0.029 Uiso 1 1 calc R
C24B C 0.4190(3) 0.3663(3) 0.47927(12) 0.0254(6) Uani 1 1 d .
H24B H 0.469443 0.347638 0.438359 0.030 Uiso 1 1 calc R
C25 C 0.0263(3) -0.1116(2) 0.81530(13) 0.0252(6) Uani 1 1 d .
H25 H 0.022519 -0.183495 0.829251 0.030 Uiso 1 1 calc R
C25B C 0.3441(3) 0.4823(3) 0.49879(13) 0.0275(6) Uani 1 1 d .
H25B H 0.344409 0.541658 0.471265 0.033 Uiso 1 1 calc R
C26 C 0.1466(3) -0.0953(2) 0.79834(12) 0.0226(6) Uani 1 1 d .
H26 H 0.223673 -0.155894 0.801439 0.027 Uiso 1 1 calc R
C26B C 0.2687(3) 0.5093(2) 0.55984(13) 0.0268(6) Uani 1 1 d .
H26B H 0.217940 0.587111 0.573270 0.032 Uiso 1 1 calc R
C27 C 0.1519(2) 0.0116(2) 0.77672(11) 0.0157(5) Uani 1 1 d .
H27 H 0.232981 0.021989 0.765254 0.019 Uiso 1 1 calc R
C27B C 0.2685(2) 0.4206(2) 0.60098(12) 0.0179(5) Uani 1 1 d .
H27B H 0.217712 0.439625 0.641816 0.021 Uiso 1 1 calc R
Cl2 Cl 0.60601(10) 0.83962(7) 0.94330(4) 0.0443(2) Uani 1 1 d .
Cl3 Cl 0.52240(8) 0.67449(6) 0.88547(4) 0.03617(18) Uani 1 1 d .
Cl4 Cl 0.77471(9) 0.69608(10) 0.83230(6) 0.0777(4) Uani 1 1 d .
C29 C 0.6120(3) 0.7715(2) 0.87203(14) 0.0281(6) Uani 1 1 d .
H29 H 0.570815 0.832627 0.845505 0.034 Uiso 1 1 calc R
Cl5 Cl 0.97140(9) 0.65616(7) 0.68954(4) 0.0496(2) Uani 1 1 d .
Cl6 Cl 0.80155(10) 0.72461(8) 0.60116(4) 0.0489(2) Uani 1 1 d .
Cl7 Cl 0.91073(10) 0.88651(7) 0.64269(4) 0.0475(2) Uani 1 1 d .
C28 C 0.8476(3) 0.7739(2) 0.66453(13) 0.0267(6) Uani 1 1 d .
H28 H 0.770217 0.803794 0.699484 0.032 Uiso 1 1 calc R
Cl1 Cl 0.52441(6) 0.91284(5) 0.75109(3) 0.01835(12) Uani 1 1 d .

loop_
_atom_site_aniso_label
_atom_site_aniso_U_11
_atom_site_aniso_U_22
_atom_site_aniso_U_33
_atom_site_aniso_U_23
_atom_site_aniso_U_13
_atom_site_aniso_U_12
Rh1 0.00761(9) 0.01144(9) 0.00673(9) -0.00042(6) -0.00151(6) -0.00428(7)
P1 0.0091(3) 0.0137(3) 0.0086(3) -0.0018(2) -0.0013(2) -0.0043(2)
P1B 0.0093(3) 0.0123(3) 0.0080(3) 0.0001(2) -0.0017(2) -0.0051(2)
P2 0.0090(3) 0.0135(3) 0.0090(3) -0.0011(2) -0.0018(2) -0.0045(2)
P2B 0.0085(3) 0.0139(3) 0.0080(3) -0.0004(2) -0.0012(2) -0.0046(2)
C1 0.0083(10) 0.0172(11) 0.0094(11) -0.0038(9) -0.0004(8) -0.0050(9)
C1B 0.0074(10) 0.0139(11) 0.0101(11) 0.0001(8) -0.0013(8) -0.0041(9)
C2 0.0139(12) 0.0199(12) 0.0140(12) -0.0008(9) -0.0032(9) -0.0057(10)
C2B 0.0175(12) 0.0144(11) 0.0133(11) -0.0002(9) -0.0048(9) -0.0085(9)
C3 0.0180(13) 0.0162(12) 0.0235(13) -0.0024(10) -0.0034(10) -0.0068(10)
C3B 0.0214(13) 0.0174(12) 0.0171(12) 0.0048(9) -0.0074(10) -0.0070(10)
C4 0.0203(13) 0.0243(13) 0.0177(13) -0.0067(10) -0.0030(10) -0.0108(11)
C4B 0.0187(12) 0.0242(13) 0.0124(12) 0.0012(9) -0.0077(9) -0.0083(10)
C5 0.0168(12) 0.0285(14) 0.0119(12) -0.0035(10) -0.0030(9) -0.0090(11)
C5B 0.0143(11) 0.0197(12) 0.0113(11) -0.0021(9) -0.0022(9) -0.0097(10)
C6 0.0106(11) 0.0204(12) 0.0120(11) -0.0017(9) -0.0012(9) -0.0035(9)
C6B 0.0112(11) 0.0146(11) 0.0112(11) 0.0015(9) -0.0015(8) -0.0060(9)
C7 0.0124(11) 0.0178(12) 0.0119(11) 0.0015(9) -0.0046(9) -0.0078(9)
C7B 0.0212(12) 0.0183(12) 0.0069(11) 0.0032(9) -0.0048(9) -0.0118(10)
C8 0.0134(12) 0.0203(13) 0.0180(13) 0.0005(10) -0.0036(9) -0.0059(10)
C8B 0.0231(13) 0.0182(12) 0.0118(12) 0.0020(9) -0.0026(10) -0.0071(10)
C9 0.0221(14) 0.0217(14) 0.0296(15) 0.0055(11) -0.0091(11) -0.0063(11)
C9B 0.0396(17) 0.0151(13) 0.0195(14) 0.0026(10) -0.0045(12) -0.0067(12)
C10 0.0296(16) 0.0308(16) 0.0300(16) 0.0176(12) -0.0100(12) -0.0164(13)
C10B 0.060(2) 0.0215(14) 0.0198(14) 0.0051(11) -0.0122(13) -0.0252(14)
C11 0.0259(15) 0.0346(16) 0.0202(14) 0.0073(11) -0.0009(11) -0.0140(12)
C11B 0.0412(18) 0.0426(18) 0.0256(15) 0.0135(13) -0.0139(13) -0.0329(15)
C12 0.0192(13) 0.0244(14) 0.0160(13) 0.0008(10) -0.0003(10) -0.0085(11)
C12B 0.0226(14) 0.0290(14) 0.0201(13) 0.0082(11) -0.0084(11) -0.0156(11)
C13 0.0103(11) 0.0179(12) 0.0134(11) -0.0043(9) -0.0008(9) -0.0033(9)
C13B 0.0081(11) 0.0196(12) 0.0124(11) -0.0035(9) -0.0006(8) -0.0040(9)
C14 0.0117(11) 0.0246(13) 0.0135(12) -0.0056(10) -0.0002(9) -0.0058(10)
C14B 0.0103(11) 0.0244(13) 0.0128(11) -0.0030(9) 0.0006(9) -0.0072(10)
C15 0.0095(11) 0.0192(12) 0.0164(12) -0.0035(9) -0.0027(9) -0.0045(9)
C15B 0.0105(11) 0.0163(12) 0.0104(11) -0.0035(9) 0.0002(8) -0.0026(9)
C16 0.0074(10) 0.0170(11) 0.0087(11) -0.0010(8) -0.0013(8) -0.0029(9)
C16B 0.0088(11) 0.0157(11) 0.0095(11) -0.0049(8) 0.0013(8) -0.0032(9)
C17 0.0112(11) 0.0188(12) 0.0121(11) 0.0001(9) -0.0012(9) -0.0075(9)
C17B 0.0108(11) 0.0195(12) 0.0124(11) -0.0025(9) -0.0019(9) -0.0020(9)
C18 0.0115(11) 0.0270(14) 0.0166(12) -0.0053(10) -0.0021(9) -0.0099(10)
C18B 0.0137(12) 0.0290(14) 0.0127(12) -0.0068(10) -0.0033(9) -0.0065(10)
C19 0.0148(12) 0.0294(14) 0.0144(12) 0.0011(10) -0.0075(10) -0.0042(11)
C19B 0.0182(13) 0.0224(13) 0.0207(13) -0.0097(10) -0.0022(10) -0.0086(11)
C20 0.0227(13) 0.0207(13) 0.0192(13) 0.0049(10) -0.0086(10) -0.0041(11)
C20B 0.0195(13) 0.0189(13) 0.0225(13) -0.0030(10) -0.0022(10) -0.0094(10)
C21 0.0193(13) 0.0180(12) 0.0175(12) 0.0012(9) -0.0060(10) -0.0082(10)
C21B 0.0149(12) 0.0206(12) 0.0102(11) -0.0017(9) -0.0006(9) -0.0066(10)
C22 0.0147(11) 0.0151(11) 0.0093(11) -0.0013(8) -0.0005(9) -0.0066(9)
C22B 0.0131(11) 0.0193(12) 0.0110(11) 0.0033(9) -0.0041(9) -0.0075(9)
C23 0.0149(12) 0.0214(13) 0.0187(13) 0.0031(10) -0.0025(10) -0.0089(10)
C23B 0.0162(12) 0.0245(13) 0.0148(12) 0.0014(10) -0.0006(10) -0.0051(10)
C24 0.0248(14) 0.0295(15) 0.0226(14) 0.0038(11) -0.0005(11) -0.0178(12)
C24B 0.0216(14) 0.0388(17) 0.0146(13) 0.0090(11) -0.0013(10) -0.0112(12)
C25 0.0366(16) 0.0179(13) 0.0226(14) 0.0046(10) -0.0038(12) -0.0133(12)
C25B 0.0281(15) 0.0304(15) 0.0257(15) 0.0155(12) -0.0073(12) -0.0123(12)
C26 0.0268(14) 0.0171(13) 0.0207(13) 0.0009(10) -0.0052(11) -0.0039(11)
C26B 0.0324(16) 0.0189(13) 0.0260(15) 0.0054(11) -0.0061(12) -0.0058(12)
C27 0.0144(12) 0.0197(12) 0.0120(11) -0.0029(9) -0.0007(9) -0.0059(10)
C27B 0.0191(13) 0.0197(12) 0.0134(12) 0.0002(9) -0.0021(10) -0.0059(10)
Cl2 0.0734(6) 0.0388(4) 0.0420(5) 0.0197(4) -0.0338(4) -0.0342(4)
Cl3 0.0516(5) 0.0276(4) 0.0375(4) 0.0079(3) -0.0179(4) -0.0196(3)
Cl4 0.0314(5) 0.0599(7) 0.1003(9) 0.0348(6) 0.0188(5) 0.0135(4)
C29 0.0248(15) 0.0254(15) 0.0280(15) 0.0111(12) -0.0012(12) -0.0042(12)
Cl5 0.0515(5) 0.0249(4) 0.0527(5) 0.0016(4) 0.0015(4) 0.0031(4)
Cl6 0.0781(7) 0.0611(6) 0.0269(4) -0.0029(4) -0.0036(4) -0.0534(5)
Cl7 0.0740(6) 0.0376(4) 0.0543(5) 0.0153(4) -0.0291(5) -0.0402(5)
C28 0.0363(16) 0.0213(14) 0.0220(14) -0.0019(11) -0.0001(12) -0.0130(12)
Cl1 0.0221(3) 0.0179(3) 0.0156(3) 0.0017(2) -0.0051(2) -0.0073(2)

loop_
_atom_type_symbol
_atom_type_description
_atom_type_scat_dispersion_real
_atom_type_scat_dispersion_imag
_atom_type_scat_source
C C 0.0033 0.0016 'International Tables Vol C Tables 4.2.6.8 and 6.1.1.4'
H H 0.0000 0.0000 'International Tables Vol C Tables 4.2.6.8 and 6.1.1.4'
Cl Cl 0.1484 0.1585 'International Tables Vol C Tables 4.2.6.8 and 6.1.1.4'
P P 0.1023 0.0942 'International Tables Vol C Tables 4.2.6.8 and 6.1.1.4'
Rh Rh -1.1178 0.9187 'International Tables Vol C Tables 4.2.6.8 and 6.1.1.4'

loop_
_exptl_crystal_face_index_h
_exptl_crystal_face_index_k
_exptl_crystal_face_index_l
_exptl_crystal_face_perp_dist
14 13 2 0.1694
-14 -13 -2 0.1694
-10 9 -5 0.1562
10 -9 5 0.1562
-1 -2 -30 0.1045
1 2 30 0.1045
12 3 24 0.1624

loop_
_geom_angle_atom_site_label_1
_geom_angle_atom_site_label_2
_geom_angle_atom_site_label_3
_geom_angle
P1 Rh1 P1B 93.19(2)
P1 Rh1 P2B 178.38(2)
P1B Rh1 P2B 87.34(2)
P2 Rh1 P1 87.10(2)
P2 Rh1 P1B 179.15(2)
P2 Rh1 P2B 92.39(2)
C1 P1 Rh1 123.99(7)
C7 P1 Rh1 114.52(8)
C7 P1 C1 102.38(11)
C7 P1 C13 102.95(11)
C13 P1 Rh1 115.58(8)
C13 P1 C1 93.79(10)
C1B P1B Rh1 119.91(7)
C7B P1B Rh1 114.11(8)
C7B P1B C1B 102.41(10)
C7B P1B C13B 103.34(11)
C13B P1B Rh1 118.43(8)
C13B P1B C1B 95.60(10)
C15 P2 Rh1 117.93(8)
C16 P2 Rh1 119.83(7)
C16 P2 C15 95.25(10)
C22 P2 Rh1 113.59(8)
C22 P2 C15 103.08(11)
C22 P2 C16 104.37(11)
C15B P2B Rh1 116.65(8)
C15B P2B C16B 94.70(10)
C15B P2B C22B 101.30(11)
C16B P2B Rh1 121.57(7)
C22B P2B Rh1 115.08(8)
C22B P2B C16B 103.98(11)
C2 C1 P1 118.73(18)
C6 C1 P1 122.05(18)
C6 C1 C2 118.8(2)
C2B C1B P1B 117.44(17)
C6B C1B P1B 123.15(18)
C6B C1B C2B 119.3(2)
C1 C2 H2 119.5
C1 C2 C3 120.9(2)
C3 C2 H2 119.5
C1B C2B H2B 119.8
C3B C2B C1B 120.3(2)
C3B C2B H2B 119.8
C2 C3 H3 120.2
C4 C3 C2 119.6(2)
C4 C3 H3 120.2
C2B C3B H3B 119.9
C2B C3B C4B 120.2(2)
C4B C3B H3B 119.9
C3 C4 H4 120.0
C5 C4 C3 120.1(2)
C5 C4 H4 120.0
C3B C4B H4B 120.1
C3B C4B C5B 119.7(2)
C5B C4B H4B 120.1
C4 C5 H5 119.9
C4 C5 C6 120.2(2)
C6 C5 H5 119.9
C4B C5B H5B 119.9
C6B C5B C4B 120.1(2)
C6B C5B H5B 119.9
C1 C6 C5 120.5(2)
C1 C6 H6 119.8
C5 C6 H6 119.8
C1B C6B H6B 119.9
C5B C6B C1B 120.3(2)
C5B C6B H6B 119.9
C8 C7 P1 119.67(18)
C8 C7 C12 118.4(2)
C12 C7 P1 121.93(18)
C8B C7B P1B 118.79(18)
C8B C7B C12B 118.6(2)
C12B C7B P1B 122.31(19)
C7 C8 H8 119.7
C7 C8 C9 120.6(2)
C9 C8 H8 119.7
C7B C8B H8B 119.5
C7B C8B C9B 121.0(2)
C9B C8B H8B 119.5
C8 C9 H9 119.9
C10 C9 C8 120.2(2)
C10 C9 H9 119.9
C8B C9B H9B 120.1
C10B C9B C8B 119.8(3)
C10B C9B H9B 120.1
C9 C10 H10 120.2
C11 C10 C9 119.6(3)
C11 C10 H10 120.2
C9B C10B H10B 120.1
C11B C10B C9B 119.7(3)
C11B C10B H10B 120.1
C10 C11 H11 119.8
C12 C11 C10 120.3(3)
C12 C11 H11 119.8
C10B C11B H11B 119.8
C10B C11B C12B 120.3(3)
C12B C11B H11B 119.8
C7 C12 H12 119.6
C11 C12 C7 120.9(2)
C11 C12 H12 119.6
C7B C12B H12B 119.8
C11B C12B C7B 120.3(3)
C11B C12B H12B 119.8
P1 C13 H13A 108.1
P1 C13 H13B 108.1
H13A C13 H13B 107.3
C14 C13 P1 116.70(16)
C14 C13 H13A 108.1
C14 C13 H13B 108.1
P1B C13B H13C 108.5
P1B C13B H13D 108.5
H13C C13B H13D 107.5
C14B C13B P1B 115.03(16)
C14B C13B H13C 108.5
C14B C13B H13D 108.5
C13 C14 H14A 109.1
C13 C14 H14B 109.1
C13 C14 C15 112.6(2)
H14A C14 H14B 107.8
C15 C14 H14A 109.1
C15 C14 H14B 109.1
C13B C14B H14C 109.2
C13B C14B H14D 109.2
C13B C14B C15B 112.03(19)
H14C C14B H14D 107.9
C15B C14B H14C 109.2
C15B C14B H14D 109.2
P2 C15 H15A 108.3
P2 C15 H15B 108.3
C14 C15 P2 115.85(17)
C14 C15 H15A 108.3
C14 C15 H15B 108.3
H15A C15 H15B 107.4
P2B C15B H15C 108.6
P2B C15B H15D 108.6
C14B C15B P2B 114.66(16)
C14B C15B H15C 108.6
C14B C15B H15D 108.6
H15C C15B H15D 107.6
C17 C16 P2 123.00(18)
C21 C16 P2 118.02(18)
C21 C16 C17 118.9(2)
C17B C16B P2B 122.89(19)
C17B C16B C21B 119.0(2)
C21B C16B P2B 117.83(18)
C16 C17 H17 120.1
C18 C17 C16 119.7(2)
C18 C17 H17 120.1
C16B C17B H17B 119.9
C16B C17B C18B 120.3(2)
C18B C17B H17B 119.9
C17 C18 H18 119.6
C19 C18 C17 120.9(2)
C19 C18 H18 119.6
C17B C18B H18B 119.8
C19B C18B C17B 120.3(2)
C19B C18B H18B 119.8
C18 C19 H19 120.1
C18 C19 C20 119.8(2)
C20 C19 H19 120.1
C18B C19B H19B 120.1
C18B C19B C20B 119.8(2)
C20B C19B H19B 120.1
C19 C20 H20 120.2
C19 C20 C21 119.6(2)
C21 C20 H20 120.2
C19B C20B H20B 120.0
C19B C20B C21B 120.0(2)
C21B C20B H20B 120.0
C16 C21 C20 121.1(2)
C16 C21 H21 119.5
C20 C21 H21 119.5
C16B C21B H21B 119.8
C20B C21B C16B 120.5(2)
C20B C21B H21B 119.8
C23 C22 P2 123.10(19)
C27 C22 P2 118.03(18)
C27 C22 C23 118.9(2)
C23B C22B P2B 121.68(19)
C27B C22B P2B 119.65(18)
C27B C22B C23B 118.6(2)
C22 C23 H23 119.9
C24 C23 C22 120.1(2)
C24 C23 H23 119.9
C22B C23B H23B 119.7
C24B C23B C22B 120.5(2)
C24B C23B H23B 119.7
C23 C24 H24 119.8
C25 C24 C23 120.3(2)
C25 C24 H24 119.8
C23B C24B H24B 119.8
C25B C24B C23B 120.5(2)
C25B C24B H24B 119.8
C24 C25 H25 120.0
C26 C25 C24 119.9(2)
C26 C25 H25 120.0
C24B C25B H25B 120.3
C24B C25B C26B 119.4(2)
C26B C25B H25B 120.3
C25 C26 H26 120.1
C25 C26 C27 119.8(2)
C27 C26 H26 120.1
C25B C26B H26B 119.9
C25B C26B C27B 120.3(3)
C27B C26B H26B 119.9
C22 C27 H27 119.5
C26 C27 C22 120.9(2)
C26 C27 H27 119.5
C22B C27B C26B 120.7(2)
C22B C27B H27B 119.6
C26B C27B H27B 119.6
Cl2 C29 Cl3 110.28(15)
Cl2 C29 H29 108.3
Cl3 C29 H29 108.3
Cl4 C29 Cl2 111.19(17)
Cl4 C29 Cl3 110.29(16)
Cl4 C29 H29 108.3
Cl5 C28 H28 109.2
Cl6 C28 Cl5 110.18(15)
Cl6 C28 H28 109.2
Cl7 C28 Cl5 108.37(16)
Cl7 C28 Cl6 110.65(16)
Cl7 C28 H28 109.2

loop_
_geom_bond_atom_site_label_1
_geom_bond_atom_site_label_2
_geom_bond_distance
Rh1 P1 2.3394(6)
Rh1 P1B 2.3445(6)
Rh1 P2 2.3342(6)
Rh1 P2B 2.3504(6)
P1 C1 1.845(2)
P1 C7 1.830(2)
P1 C13 1.844(2)
P1B C1B 1.843(2)
P1B C7B 1.831(2)
P1B C13B 1.840(2)
P2 C15 1.843(2)
P2 C16 1.841(2)
P2 C22 1.831(2)
P2B C15B 1.837(2)
P2B C16B 1.841(2)
P2B C22B 1.839(2)
C1 C2 1.396(3)
C1 C6 1.395(3)
C1B C2B 1.397(3)
C1B C6B 1.393(3)
C2 H2 0.9300
C2 C3 1.397(3)
C2B H2B 0.9300
C2B C3B 1.389(3)
C3 H3 0.9300
C3 C4 1.390(4)
C3B H3B 0.9300
C3B C4B 1.390(3)
C4 H4 0.9300
C4 C5 1.387(4)
C4B H4B 0.9300
C4B C5B 1.393(3)
C5 H5 0.9300
C5 C6 1.396(3)
C5B H5B 0.9300
C5B C6B 1.392(3)
C6 H6 0.9300
C6B H6B 0.9300
C7 C8 1.389(3)
C7 C12 1.407(3)
C7B C8B 1.389(3)
C7B C12B 1.401(3)
C8 H8 0.9300
C8 C9 1.396(4)
C8B H8B 0.9300
C8B C9B 1.389(3)
C9 H9 0.9300
C9 C10 1.390(4)
C9B H9B 0.9300
C9B C10B 1.389(4)
C10 H10 0.9300
C10 C11 1.386(4)
C10B H10B 0.9300
C10B C11B 1.386(4)
C11 H11 0.9300
C11 C12 1.381(4)
C11B H11B 0.9300
C11B C12B 1.388(4)
C12 H12 0.9300
C12B H12B 0.9300
C13 H13A 0.9700
C13 H13B 0.9700
C13 C14 1.521(3)
C13B H13C 0.9700
C13B H13D 0.9700
C13B C14B 1.521(3)
C14 H14A 0.9700
C14 H14B 0.9700
C14 C15 1.522(3)
C14B H14C 0.9700
C14B H14D 0.9700
C14B C15B 1.523(3)
C15 H15A 0.9700
C15 H15B 0.9700
C15B H15C 0.9700
C15B H15D 0.9700
C16 C17 1.397(3)
C16 C21 1.393(3)
C16B C17B 1.393(3)
C16B C21B 1.399(3)
C17 H17 0.9300
C17 C18 1.397(3)
C17B H17B 0.9300
C17B C18B 1.394(3)
C18 H18 0.9300
C18 C19 1.382(4)
C18B H18B 0.9300
C18B C19B 1.385(4)
C19 H19 0.9300
C19 C20 1.390(4)
C19B H19B 0.9300
C19B C20B 1.390(4)
C20 H20 0.9300
C20 C21 1.393(3)
C20B H20B 0.9300
C20B C21B 1.391(3)
C21 H21 0.9300
C21B H21B 0.9300
C22 C23 1.399(3)
C22 C27 1.393(3)
C22B C23B 1.398(3)
C22B C27B 1.388(3)
C23 H23 0.9300
C23 C24 1.390(4)
C23B H23B 0.9300
C23B C24B 1.386(4)
C24 H24 0.9300
C24 C25 1.388(4)
C24B H24B 0.9300
C24B C25B 1.383(4)
C25 H25 0.9300
C25 C26 1.386(4)
C25B H25B 0.9300
C25B C26B 1.388(4)
C26 H26 0.9300
C26 C27 1.388(4)
C26B H26B 0.9300
C26B C27B 1.389(4)
C27 H27 0.9300
C27B H27B 0.9300
Cl2 C29 1.753(3)
Cl3 C29 1.768(3)
Cl4 C29 1.747(3)
C29 H29 0.9800
Cl5 C28 1.781(3)
Cl6 C28 1.755(3)
Cl7 C28 1.753(3)
C28 H28 0.9800

loop_
_exptl_oxdiff_crystal_face_indexfrac_h
_exptl_oxdiff_crystal_face_indexfrac_k
_exptl_oxdiff_crystal_face_indexfrac_l
_exptl_oxdiff_crystal_face_x
_exptl_oxdiff_crystal_face_y
_exptl_oxdiff_crystal_face_z
13.9999 13.0001 2.0033 -0.2899 0.9342 0.2965
-13.9999 -13.0001 -2.0033 0.2899 -0.9342 -0.2965
-10.0001 9.0000 -4.9975 -0.0415 0.1024 -1.0151
10.0001 -9.0000 4.9975 0.0415 -0.1024 1.0151
-1.0001 -1.9999 -29.9939 0.9586 0.2770 0.0533
1.0001 1.9999 29.9939 -0.9586 -0.2770 -0.0533
12.0000 3.0000 23.9961 -0.7734 0.1904 0.5930
